data_2236380
loop_
_publ_author_name
'Chantrapromma, Suchada'
'Kaewmanee, Narissara'
'Boonnak, Nawong'
'Anantapong, Teerasak'
'Fun, Hoong-Kun'

_publ_section_title
;
 (<i>E</i>)-2-[4-(Diethylamino)styryl]-1-methylpyridinium
 4-methoxybenzenesulfonate monohydrate
;
_journal_coeditor_code IS5179
_journal_issue 9
_journal_name_full 'Acta Crystallographica Section E'
_journal_page_first o2728
_journal_page_last o2729
_journal_paper_doi 10.1107/S1600536812035258
_journal_volume 68
_journal_year 2012
_chemical_formula_iupac 'C18 H23 N2 +, C7 H7 O4 S -, H2 O'
_chemical_formula_moiety 'C18 H23 N2 +, C7 H7 O4 S -, H2 O'
_chemical_formula_sum 'C25 H32 N2 O5 S'
_chemical_formula_weight 472.60
_chemical_melting_point_gt 421
_chemical_melting_point_lt 423
_chemical_name_systematic
;
(<i>E</i>)-2-[4-(Diethylamino)styryl]-1-methylpyridinium
4-methoxybenzenesulfonate monohydrate
;
_space_group_IT_number 2
_symmetry_cell_setting triclinic
_symmetry_space_group_name_Hall '-P 1'
_symmetry_space_group_name_H-M 'P -1'
_atom_sites_solution_hydrogens geom
_atom_sites_solution_primary direct
_atom_sites_solution_secondary difmap
_audit_creation_method SHELXL-97
_cell_angle_alpha 91.2650(10)
_cell_angle_beta 100.7940(10)
_cell_angle_gamma 102.2810(10)
_cell_formula_units_Z 2
_cell_length_a 7.4430(2)
_cell_length_b 10.3298(2)
_cell_length_c 16.3817(4)
_cell_measurement_reflns_used 6988
_cell_measurement_temperature 298(2)
_cell_measurement_theta_max 30.00
_cell_measurement_theta_min 2.02
_cell_volume 1206.39(5)
_computing_cell_refinement 'SAINT (Bruker, 2009)'
_computing_data_collection 'APEX2 (Bruker, 2009)'
_computing_data_reduction 'SAINT (Bruker, 2009)'
_computing_molecular_graphics 'SHELXTL (Sheldrick, 2008)'
_computing_publication_material
;
SHELXTL (Sheldrick, 2008) and PLATON (Spek, 2009)
;
_computing_structure_refinement 'SHELXTL (Sheldrick, 2008)'
_computing_structure_solution 'SHELXTL (Sheldrick, 2008)'
_diffrn_ambient_temperature 298(2)
_diffrn_measured_fraction_theta_full 0.994
_diffrn_measured_fraction_theta_max 0.994
_diffrn_measurement_device_type 'Bruker APEXII CCD area-detector'
_diffrn_measurement_method '\f and \w scans'
_diffrn_radiation_monochromator graphite
_diffrn_radiation_source 'sealed tube'
_diffrn_radiation_type MoK\a
_diffrn_radiation_wavelength 0.71073
_diffrn_reflns_av_R_equivalents 0.0291
_diffrn_reflns_av_sigmaI/netI 0.0299
_diffrn_reflns_limit_h_max 10
_diffrn_reflns_limit_h_min -10
_diffrn_reflns_limit_k_max 14
_diffrn_reflns_limit_k_min -14
_diffrn_reflns_limit_l_max 23
_diffrn_reflns_limit_l_min -23
_diffrn_reflns_number 28598
_diffrn_reflns_theta_full 30.00
_diffrn_reflns_theta_max 30.00
_diffrn_reflns_theta_min 2.02
_diffrn_standards_number 0
_exptl_absorpt_coefficient_mu 0.173
_exptl_absorpt_correction_T_max 0.9782
_exptl_absorpt_correction_T_min 0.9142
_exptl_absorpt_correction_type multi-scan
_exptl_absorpt_process_details '(SADABS; Bruker, 2009)'
_exptl_crystal_colour Orange
_exptl_crystal_density_diffrn 1.301
_exptl_crystal_density_method 'not measured'
_exptl_crystal_description Needle
_exptl_crystal_F_000 504
_exptl_crystal_size_max 0.53
_exptl_crystal_size_mid 0.19
_exptl_crystal_size_min 0.13
_refine_diff_density_max 0.290
_refine_diff_density_min -0.323
_refine_ls_extinction_method none
_refine_ls_goodness_of_fit_ref 1.059
_refine_ls_hydrogen_treatment constr
_refine_ls_matrix_type full
_refine_ls_number_parameters 312
_refine_ls_number_reflns 6988
_refine_ls_number_restraints 0
_refine_ls_restrained_S_all 1.059
_refine_ls_R_factor_all 0.0827
_refine_ls_R_factor_gt 0.0491
_refine_ls_shift/su_max 0.001
_refine_ls_shift/su_mean 0.001
_refine_ls_structure_factor_coef Fsqd
_refine_ls_weighting_details 'calc w=1/[\s^2^(Fo^2^)+(0.0616P)^2^+0.1741P] where P=(Fo^2^+2Fc^2^)/3'
_refine_ls_weighting_scheme calc
_refine_ls_wR_factor_gt 0.1259
_refine_ls_wR_factor_ref 0.1445
_reflns_number_gt 4465
_reflns_number_total 6988
_reflns_threshold_expression I>2\s(I)
_cod_data_source_file is5179.cif
_cod_data_source_block I
_cod_database_code 2236380
_cod_database_fobs_code 2236380

loop_
_symmetry_equiv_pos_as_xyz
'x, y, z'
'-x, -y, -z'

loop_
_atom_site_type_symbol
_atom_site_label
_atom_site_fract_x
_atom_site_fract_y
_atom_site_fract_z
_atom_site_U_iso_or_equiv
_atom_site_adp_type
_atom_site_calc_flag
_atom_site_refinement_flags
_atom_site_occupancy
_atom_site_symmetry_multiplicity
_atom_site_disorder_assembly
_atom_site_disorder_group
N N1 -0.50562(17) 1.00872(12) 0.61471(8) 0.0443(3) Uani d . 1 1 . .
N N2 0.6382(2) 0.95002(15) 0.87724(11) 0.0724(5) Uani d . 1 1 . .
C C1 -0.6858(2) 0.98155(17) 0.57237(10) 0.0522(4) Uani d . 1 1 . .
H H1A -0.7540 1.0476 0.5693 0.063 Uiso calc R 1 1 . .
C C2 -0.7688(2) 0.85902(18) 0.53425(11) 0.0594(4) Uani d . 1 1 . .
H H2A -0.8923 0.8413 0.5053 0.071 Uiso calc R 1 1 . .
C C3 -0.6657(3) 0.76154(18) 0.53944(11) 0.0615(5) Uani d . 1 1 . .
H H3A -0.7199 0.6772 0.5142 0.074 Uiso calc R 1 1 . .
C C4 -0.4839(2) 0.78983(16) 0.58190(11) 0.0548(4) Uani d . 1 1 . .
H H4A -0.4149 0.7243 0.5845 0.066 Uiso calc R 1 1 . .
C C5 -0.3994(2) 0.91516(15) 0.62153(9) 0.0448(3) Uani d . 1 1 . .
C C6 -0.2092(2) 0.94942(16) 0.66919(10) 0.0499(4) Uani d . 1 1 . .
H H6A -0.1625 1.0363 0.6914 0.060 Uiso calc R 1 1 . .
C C7 -0.0969(2) 0.86422(16) 0.68320(10) 0.0494(4) Uani d . 1 1 . .
H H7A -0.1447 0.7789 0.6583 0.059 Uiso calc R 1 1 . .
C C8 0.0914(2) 0.88967(15) 0.73292(9) 0.0456(3) Uani d . 1 1 . .
C C9 0.1915(2) 0.78913(16) 0.74038(10) 0.0508(4) Uani d . 1 1 A .
H H9A 0.1356 0.7070 0.7124 0.061 Uiso calc R 1 1 . .
C C10 0.3691(2) 0.80681(16) 0.78742(11) 0.0524(4) Uani d . 1 1 . .
H H10A 0.4304 0.7369 0.7907 0.063 Uiso calc R 1 1 A .
C C11 0.4595(2) 0.92947(16) 0.83076(10) 0.0509(4) Uani d . 1 1 A .
C C12 0.3604(2) 1.03119(16) 0.82244(10) 0.0519(4) Uani d . 1 1 . .
H H12A 0.4165 1.1138 0.8498 0.062 Uiso calc R 1 1 A .
C C13 0.1826(2) 1.01232(16) 0.77504(10) 0.0495(4) Uani d . 1 1 A .
H H13A 0.1217 1.0824 0.7709 0.059 Uiso calc R 1 1 . .
C C16 0.7364(3) 0.84251(19) 0.89166(13) 0.0641(5) Uani d . 1 1 A .
H H16A 0.8703 0.8796 0.9060 0.077 Uiso calc R 1 1 . .
H H16B 0.7119 0.7867 0.8407 0.077 Uiso calc R 1 1 . .
C C17 0.6778(3) 0.7585(2) 0.96027(14) 0.0828(6) Uani d . 1 1 . .
H H17A 0.7471 0.6898 0.9679 0.124 Uiso calc R 1 1 A .
H H17B 0.5461 0.7192 0.9456 0.124 Uiso calc R 1 1 . .
H H17C 0.7029 0.8131 1.0111 0.124 Uiso calc R 1 1 . .
C C18 -0.4297(2) 1.14455(15) 0.65430(11) 0.0539(4) Uani d . 1 1 . .
H H18A -0.5196 1.1983 0.6384 0.081 Uiso calc R 1 1 . .
H H18B -0.3154 1.1828 0.6364 0.081 Uiso calc R 1 1 . .
H H18C -0.4050 1.1406 0.7137 0.081 Uiso calc R 1 1 . .
S S1 0.85883(5) 0.64249(4) 0.33983(3) 0.05481(14) Uani d . 1 1 . .
O O1 0.14269(17) 0.50219(14) 0.09686(8) 0.0711(4) Uani d . 1 1 . .
O O2 0.8984(2) 0.52093(14) 0.37195(11) 0.0983(6) Uani d . 1 1 . .
O O3 0.8267(2) 0.72821(16) 0.40326(10) 0.0928(5) Uani d . 1 1 . .
O O4 0.99412(18) 0.70754(16) 0.29340(10) 0.0853(4) Uani d . 1 1 . .
C C19 0.6343(2) 0.61781(16) 0.18441(11) 0.0535(4) Uani d . 1 1 . .
H H19A 0.7427 0.6557 0.1655 0.064 Uiso calc R 1 1 . .
C C20 0.4652(2) 0.58362(18) 0.12927(11) 0.0591(4) Uani d . 1 1 . .
H H20A 0.4600 0.5972 0.0730 0.071 Uiso calc R 1 1 . .
C C21 0.3033(2) 0.52931(16) 0.15715(10) 0.0518(4) Uani d . 1 1 . .
C C22 0.3100(2) 0.50668(16) 0.24013(11) 0.0528(4) Uani d . 1 1 . .
H H22A 0.2010 0.4699 0.2590 0.063 Uiso calc R 1 1 . .
C C23 0.4813(2) 0.53940(15) 0.29535(10) 0.0504(4) Uani d . 1 1 . .
H H23A 0.4871 0.5232 0.3513 0.061 Uiso calc R 1 1 . .
C C24 0.6431(2) 0.59581(14) 0.26792(10) 0.0446(3) Uani d . 1 1 . .
C C25 -0.0281(3) 0.4442(3) 0.12097(15) 0.0874(7) Uani d . 1 1 . .
H H25A -0.1299 0.4370 0.0742 0.131 Uiso calc R 1 1 . .
H H25B -0.0474 0.4989 0.1653 0.131 Uiso calc R 1 1 . .
H H25C -0.0228 0.3575 0.1397 0.131 Uiso calc R 1 1 . .
C C14A 0.7158(4) 1.0661(3) 0.9384(2) 0.0620(10) Uani d P 0.665(7) 1 A 1
H H14A 0.7805 1.0379 0.9897 0.074 Uiso calc PR 0.665(7) 1 A 1
H H14B 0.6145 1.1036 0.9511 0.074 Uiso calc PR 0.665(7) 1 A 1
C C15A 0.8500(5) 1.1693(4) 0.9030(2) 0.0837(13) Uani d P 0.665(7) 1 A 1
H H15A 0.9023 1.2430 0.9433 0.126 Uiso calc PR 0.665(7) 1 A 1
H H15B 0.7844 1.1994 0.8534 0.126 Uiso calc PR 0.665(7) 1 A 1
H H15C 0.9489 1.1314 0.8897 0.126 Uiso calc PR 0.665(7) 1 A 1
C C14B 0.7614(10) 1.0907(7) 0.8914(5) 0.067(2) Uiso d P 0.335(7) 1 A 2
H H14C 0.8900 1.0911 0.8876 0.080 Uiso calc PR 0.335(7) 1 A 2
H H14D 0.7132 1.1497 0.8520 0.080 Uiso calc PR 0.335(7) 1 A 2
C C15B 0.7461(11) 1.1271(9) 0.9771(5) 0.085(3) Uiso d P 0.335(7) 1 A 2
H H15D 0.8186 1.2155 0.9935 0.127 Uiso calc PR 0.335(7) 1 A 2
H H15E 0.7928 1.0661 1.0144 0.127 Uiso calc PR 0.335(7) 1 A 2
H H15F 0.6171 1.1235 0.9792 0.127 Uiso calc PR 0.335(7) 1 A 2
O O1W 0.2163(2) 0.42954(15) 0.44206(9) 0.0802(4) Uani d . 1 1 . .
H H1W1 0.2043 0.4060 0.4991 0.096 Uiso d R 1 1 . .
H H2W1 0.1179 0.4626 0.4195 0.096 Uiso d R 1 1 . .

loop_
_atom_site_aniso_label
_atom_site_aniso_U_11
_atom_site_aniso_U_22
_atom_site_aniso_U_33
_atom_site_aniso_U_12
_atom_site_aniso_U_13
_atom_site_aniso_U_23
N1 0.0394(6) 0.0452(7) 0.0455(7) 0.0056(5) 0.0063(5) -0.0013(5)
N2 0.0520(8) 0.0551(9) 0.1020(13) 0.0181(7) -0.0109(8) -0.0106(8)
C1 0.0411(8) 0.0600(10) 0.0536(9) 0.0101(7) 0.0061(7) 0.0001(7)
C2 0.0443(8) 0.0672(11) 0.0569(10) -0.0012(8) 0.0018(7) -0.0034(8)
C3 0.0620(10) 0.0512(9) 0.0599(10) -0.0032(8) 0.0026(8) -0.0072(8)
C4 0.0582(10) 0.0439(8) 0.0582(10) 0.0074(7) 0.0058(8) -0.0013(7)
C5 0.0455(8) 0.0422(8) 0.0448(8) 0.0067(6) 0.0077(6) 0.0019(6)
C6 0.0454(8) 0.0453(8) 0.0545(9) 0.0070(6) 0.0030(7) -0.0030(7)
C7 0.0493(8) 0.0469(8) 0.0503(9) 0.0100(7) 0.0065(7) 0.0004(7)
C8 0.0467(8) 0.0449(8) 0.0455(8) 0.0107(6) 0.0094(6) 0.0032(6)
C9 0.0533(9) 0.0422(8) 0.0555(9) 0.0112(7) 0.0067(7) -0.0010(7)
C10 0.0536(9) 0.0443(8) 0.0622(10) 0.0186(7) 0.0093(8) 0.0029(7)
C11 0.0447(8) 0.0494(9) 0.0579(9) 0.0128(7) 0.0063(7) 0.0016(7)
C12 0.0520(9) 0.0432(8) 0.0587(10) 0.0127(7) 0.0049(7) -0.0048(7)
C13 0.0509(9) 0.0452(8) 0.0545(9) 0.0169(7) 0.0086(7) 0.0007(7)
C16 0.0504(9) 0.0674(11) 0.0759(12) 0.0243(8) 0.0039(9) -0.0013(9)
C17 0.0948(16) 0.0816(14) 0.0772(14) 0.0340(12) 0.0137(12) 0.0032(11)
C18 0.0488(9) 0.0458(8) 0.0636(10) 0.0095(7) 0.0048(7) -0.0107(7)
S1 0.0428(2) 0.0440(2) 0.0716(3) 0.01129(16) -0.00529(19) -0.00146(19)
O1 0.0525(7) 0.0869(9) 0.0627(8) 0.0079(6) -0.0074(6) 0.0003(7)
O2 0.0759(10) 0.0629(9) 0.1366(14) 0.0167(7) -0.0315(9) 0.0240(9)
O3 0.0668(9) 0.1074(12) 0.0924(11) 0.0314(8) -0.0219(8) -0.0470(9)
O4 0.0450(7) 0.0923(10) 0.1062(11) -0.0044(7) 0.0055(7) 0.0094(9)
C19 0.0482(8) 0.0485(9) 0.0628(10) 0.0058(7) 0.0137(7) 0.0038(7)
C20 0.0594(10) 0.0637(11) 0.0501(9) 0.0069(8) 0.0076(8) 0.0069(8)
C21 0.0463(8) 0.0493(9) 0.0555(10) 0.0103(7) 0.0003(7) -0.0018(7)
C22 0.0433(8) 0.0525(9) 0.0596(10) 0.0041(7) 0.0105(7) -0.0003(7)
C23 0.0511(9) 0.0469(8) 0.0501(9) 0.0073(7) 0.0062(7) 0.0016(7)
C24 0.0421(7) 0.0345(7) 0.0547(9) 0.0092(6) 0.0030(6) -0.0014(6)
C25 0.0442(10) 0.1211(19) 0.0871(15) 0.0093(11) 0.0008(10) -0.0126(14)
C14A 0.0534(16) 0.0638(18) 0.064(2) 0.0186(13) -0.0045(14) -0.0106(15)
C15A 0.079(2) 0.060(2) 0.096(3) -0.0026(17) 0.0013(18) -0.0063(17)
O1W 0.0792(9) 0.0933(10) 0.0774(9) 0.0416(8) 0.0134(7) 0.0030(8)

loop_
_atom_type_symbol
_atom_type_description
_atom_type_scat_dispersion_real
_atom_type_scat_dispersion_imag
_atom_type_scat_source
C C 0.0033 0.0016 'International Tables Vol C Tables 4.2.6.8 and 6.1.1.4'
H H 0.0000 0.0000 'International Tables Vol C Tables 4.2.6.8 and 6.1.1.4'
N N 0.0061 0.0033 'International Tables Vol C Tables 4.2.6.8 and 6.1.1.4'
O O 0.0106 0.0060 'International Tables Vol C Tables 4.2.6.8 and 6.1.1.4'
S S 0.1246 0.1234 'International Tables Vol C Tables 4.2.6.8 and 6.1.1.4'

loop_
_geom_angle_atom_site_label_1
_geom_angle_atom_site_label_2
_geom_angle_atom_site_label_3
_geom_angle
C1 N1 C5 121.85(13)
C1 N1 C18 116.77(13)
C5 N1 C18 121.38(12)
C11 N2 C16 121.76(14)
C11 N2 C14A 121.37(16)
C16 N2 C14A 113.64(17)
C11 N2 C14B 119.6(3)
C16 N2 C14B 115.9(3)
N1 C1 C2 121.17(16)
N1 C1 H1A 119.4
C2 C1 H1A 119.4
C1 C2 C3 118.79(16)
C1 C2 H2A 120.6
C3 C2 H2A 120.6
C4 C3 C2 119.71(15)
C4 C3 H3A 120.1
C2 C3 H3A 120.1
C3 C4 C5 121.47(16)
C3 C4 H4A 119.3
C5 C4 H4A 119.3
N1 C5 C4 117.00(14)
N1 C5 C6 119.21(13)
C4 C5 C6 123.79(15)
C7 C6 C5 124.12(14)
C7 C6 H6A 117.9
C5 C6 H6A 117.9
C6 C7 C8 127.23(15)
C6 C7 H7A 116.4
C8 C7 H7A 116.4
C9 C8 C13 116.61(14)
C9 C8 C7 119.95(14)
C13 C8 C7 123.44(14)
C10 C9 C8 122.58(14)
C10 C9 H9A 118.7
C8 C9 H9A 118.7
C9 C10 C11 120.76(15)
C9 C10 H10A 119.6
C11 C10 H10A 119.6
N2 C11 C12 121.41(14)
N2 C11 C10 121.78(15)
C12 C11 C10 116.78(14)
C13 C12 C11 121.91(14)
C13 C12 H12A 119.0
C11 C12 H12A 119.0
C12 C13 C8 121.35(14)
C12 C13 H13A 119.3
C8 C13 H13A 119.3
N2 C16 C17 112.53(17)
N2 C16 H16A 109.1
C17 C16 H16A 109.1
N2 C16 H16B 109.1
C17 C16 H16B 109.1
H16A C16 H16B 107.8
C16 C17 H17A 109.5
C16 C17 H17B 109.5
H17A C17 H17B 109.5
C16 C17 H17C 109.5
H17A C17 H17C 109.5
H17B C17 H17C 109.5
N1 C18 H18A 109.5
N1 C18 H18B 109.5
H18A C18 H18B 109.5
N1 C18 H18C 109.5
H18A C18 H18C 109.5
H18B C18 H18C 109.5
O3 S1 O4 113.46(10)
O3 S1 O2 111.88(11)
O4 S1 O2 112.97(10)
O3 S1 C24 105.87(8)
O4 S1 C24 106.18(8)
O2 S1 C24 105.71(8)
C21 O1 C25 117.97(15)
C20 C19 C24 120.06(15)
C20 C19 H19A 120.0
C24 C19 H19A 120.0
C19 C20 C21 120.26(16)
C19 C20 H20A 119.9
C21 C20 H20A 119.9
O1 C21 C22 124.66(15)
O1 C21 C20 115.03(15)
C22 C21 C20 120.31(15)
C21 C22 C23 119.25(15)
C21 C22 H22A 120.4
C23 C22 H22A 120.4
C24 C23 C22 120.60(15)
C24 C23 H23A 119.7
C22 C23 H23A 119.7
C23 C24 C19 119.50(14)
C23 C24 S1 119.97(12)
C19 C24 S1 120.51(12)
O1 C25 H25A 109.5
O1 C25 H25B 109.5
H25A C25 H25B 109.5
O1 C25 H25C 109.5
H25A C25 H25C 109.5
H25B C25 H25C 109.5
N2 C14A C15A 109.7(3)
N2 C14A H14A 109.7
C15A C14A H14A 109.7
N2 C14A H14B 109.7
C15A C14A H14B 109.7
H14A C14A H14B 108.2
C15B C14B N2 101.4(6)
C15B C14B H14C 111.5
N2 C14B H14C 111.5
C15B C14B H14D 111.5
N2 C14B H14D 111.5
H14C C14B H14D 109.3
C14B C15B H15D 109.5
C14B C15B H15E 109.5
H15D C15B H15E 109.5
C14B C15B H15F 109.5
H15D C15B H15F 109.5
H15E C15B H15F 109.5
H1W1 O1W H2W1 108.6

loop_
_geom_bond_atom_site_label_1
_geom_bond_atom_site_label_2
_geom_bond_distance
N1 C1 1.3572(19)
N1 C5 1.367(2)
N1 C18 1.4811(19)
N2 C11 1.374(2)
N2 C16 1.454(2)
N2 C14A 1.487(4)
N2 C14B 1.531(8)
C1 C2 1.364(2)
C1 H1A 0.9300
C2 C3 1.385(3)
C2 H2A 0.9300
C3 C4 1.368(2)
C3 H3A 0.9300
C4 C5 1.399(2)
C4 H4A 0.9300
C5 C6 1.449(2)
C6 C7 1.332(2)
C6 H6A 0.9300
C7 C8 1.450(2)
C7 H7A 0.9300
C8 C9 1.396(2)
C8 C13 1.401(2)
C9 C10 1.373(2)
C9 H9A 0.9300
C10 C11 1.407(2)
C10 H10A 0.9300
C11 C12 1.402(2)
C12 C13 1.375(2)
C12 H12A 0.9300
C13 H13A 0.9300
C16 C17 1.507(3)
C16 H16A 0.9700
C16 H16B 0.9700
C17 H17A 0.9600
C17 H17B 0.9600
C17 H17C 0.9600
C18 H18A 0.9600
C18 H18B 0.9600
C18 H18C 0.9600
S1 O3 1.4364(15)
S1 O4 1.4372(15)
S1 O2 1.4383(14)
S1 C24 1.7706(15)
O1 C21 1.3732(19)
O1 C25 1.416(2)
C19 C20 1.377(2)
C19 C24 1.383(2)
C19 H19A 0.9300
C20 C21 1.380(2)
C20 H20A 0.9300
C21 C22 1.378(2)
C22 C23 1.389(2)
C22 H22A 0.9300
C23 C24 1.381(2)
C23 H23A 0.9300
C25 H25A 0.9600
C25 H25B 0.9600
C25 H25C 0.9600
C14A C15A 1.504(6)
C14A H14A 0.9700
C14A H14B 0.9700
C15A H15A 0.9600
C15A H15B 0.9600
C15A H15C 0.9600
C14B C15B 1.477(12)
C14B H14C 0.9700
C14B H14D 0.9700
C15B H15D 0.9600
C15B H15E 0.9600
C15B H15F 0.9600
O1W H1W1 0.9855
O1W H2W1 0.8948

loop_
_geom_hbond_atom_site_label_D
_geom_hbond_atom_site_label_H
_geom_hbond_atom_site_label_A
_geom_hbond_site_symmetry_A
_geom_hbond_distance_DH
_geom_hbond_distance_HA
_geom_hbond_distance_DA
_geom_hbond_angle_DHA
_geom_hbond_publ_flag
O1W H1W1 O2 2_666 0.99 2.53 3.371(2) 143 y
O1W H1W1 O3 2_666 0.99 2.15 3.073(2) 155 y
O1W H2W1 O2 1_455 0.89 1.90 2.791(2) 176 y
C1 H1A O3 2_576 0.93 2.54 3.419(2) 158 y
C2 H2A O3 1_355 0.93 2.47 3.349(2) 158 y
C4 H4A O1W 2_566 0.93 2.47 3.381(2) 166 y
C7 H7A O1W 2_566 0.93 2.58 3.479(2) 163 y
C17 H17A O1 2_666 0.96 2.58 3.435(3) 149 y
C18 H18A O3 2_576 0.96 2.54 3.466(2) 162 y
C18 H18B O4 2_676 0.96 2.47 3.221(2) 135 y

loop_
_geom_torsion_atom_site_label_1
_geom_torsion_atom_site_label_2
_geom_torsion_atom_site_label_3
_geom_torsion_atom_site_label_4
_geom_torsion
C5 N1 C1 C2 -0.3(2)
C18 N1 C1 C2 -179.54(15)
N1 C1 C2 C3 0.1(3)
C1 C2 C3 C4 -0.4(3)
C2 C3 C4 C5 0.9(3)
C1 N1 C5 C4 0.8(2)
C18 N1 C5 C4 179.99(14)
C1 N1 C5 C6 -178.59(14)
C18 N1 C5 C6 0.6(2)
C3 C4 C5 N1 -1.1(2)
C3 C4 C5 C6 178.25(16)
N1 C5 C6 C7 176.57(15)
C4 C5 C6 C7 -2.8(3)
C5 C6 C7 C8 -177.25(15)
C6 C7 C8 C9 -179.16(16)
C6 C7 C8 C13 0.6(3)
C13 C8 C9 C10 1.1(2)
C7 C8 C9 C10 -179.14(15)
C8 C9 C10 C11 -0.1(3)
C16 N2 C11 C12 175.03(17)
C14A N2 C11 C12 16.6(3)
C14B N2 C11 C12 -24.6(4)
C16 N2 C11 C10 -6.8(3)
C14A N2 C11 C10 -165.2(2)
C14B N2 C11 C10 153.6(4)
C9 C10 C11 N2 -179.06(17)
C9 C10 C11 C12 -0.8(3)
N2 C11 C12 C13 178.98(17)
C10 C11 C12 C13 0.7(3)
C11 C12 C13 C8 0.3(3)
C9 C8 C13 C12 -1.2(2)
C7 C8 C13 C12 179.05(15)
C11 N2 C16 C17 -80.5(2)
C14A N2 C16 C17 79.5(3)
C14B N2 C16 C17 118.5(4)
C24 C19 C20 C21 1.1(3)
C25 O1 C21 C22 -1.4(3)
C25 O1 C21 C20 178.95(18)
C19 C20 C21 O1 178.51(15)
C19 C20 C21 C22 -1.1(3)
O1 C21 C22 C23 -179.48(15)
C20 C21 C22 C23 0.1(3)
C21 C22 C23 C24 0.9(2)
C22 C23 C24 C19 -1.0(2)
C22 C23 C24 S1 177.67(12)
C20 C19 C24 C23 0.0(2)
C20 C19 C24 S1 -178.67(13)
O3 S1 C24 C23 -54.23(15)
O4 S1 C24 C23 -175.13(13)
O2 S1 C24 C23 64.62(15)
O3 S1 C24 C19 124.45(15)
O4 S1 C24 C19 3.56(16)
O2 S1 C24 C19 -116.70(15)
C11 N2 C14A C15A -103.6(3)
C16 N2 C14A C15A 96.4(3)
C14B N2 C14A C15A -5.6(5)
C11 N2 C14B C15B 101.7(5)
C16 N2 C14B C15B -96.8(5)
C14A N2 C14B C15B -1.8(4)
